data_1503169
loop_
_publ_author_name
'Yang, Luo'
'Lei, Chuan-Hu'
'Wang, De-Xian'
'Huang, Zhi-Tang'
'Wang, Mei-Xiang'

_publ_section_title
;
 Highly efficient and expedient synthesis of
 5-hydroxy-1H-pyrrol-2-(5H)-ones from FeCl3-catalyzed tandem
 intramolecular enaminic addition of tertiary enamides to ketones and
 1,3-hydroxy rearrangement.
;
_journal_issue 17
_journal_name_full 'Organic letters'
_journal_page_first 3918
_journal_page_last 3921
_journal_paper_doi 10.1021/ol101607z
_journal_volume 12
_journal_year 2010
_chemical_formula_sum 'C23 H19 N O2'
_chemical_formula_weight 341.39
_chemical_name_systematic
; 
 ? 
;
_space_group_IT_number 2
_symmetry_cell_setting triclinic
_symmetry_space_group_name_Hall '-P 1'
_symmetry_space_group_name_H-M 'P -1'
_atom_sites_solution_hydrogens geom
_atom_sites_solution_primary direct
_atom_sites_solution_secondary difmap
_audit_creation_method SHELXL-97
_cell_angle_alpha 110.89(3)
_cell_angle_beta 95.92(3)
_cell_angle_gamma 99.62(3)
_cell_formula_units_Z 2
_cell_length_a 8.0436(16)
_cell_length_b 10.604(2)
_cell_length_c 11.289(2)
_cell_measurement_reflns_used 5492
_cell_measurement_temperature 293(2)
_cell_measurement_theta_max 25.00
_cell_measurement_theta_min 1.96
_cell_volume 873.0(4)
_computing_cell_refinement 'Rapid Auto(Rigaku 2001)'
_computing_data_collection 'Rapid Auto(Rigaku 2001)'
_computing_data_reduction 'Rapid Auto(Rigaku 2001)'
_computing_structure_refinement 'SHELXL-97 (Sheldrick, 1997)'
_computing_structure_solution 'SHELXS-97 (Sheldrick, 1990)'
_diffrn_ambient_temperature 293(2)
_diffrn_measured_fraction_theta_full 0.995
_diffrn_measured_fraction_theta_max 0.995
_diffrn_measurement_device_type 'Rigaku raxis Rapid IP'
_diffrn_measurement_method oscillation
_diffrn_radiation_monochromator graphite
_diffrn_radiation_source 'Rotating Anode'
_diffrn_radiation_type MoK\a
_diffrn_radiation_wavelength 0.71073
_diffrn_reflns_av_R_equivalents 0.0300
_diffrn_reflns_av_sigmaI/netI 0.0397
_diffrn_reflns_limit_h_max 9
_diffrn_reflns_limit_h_min -9
_diffrn_reflns_limit_k_max 12
_diffrn_reflns_limit_k_min -12
_diffrn_reflns_limit_l_max 12
_diffrn_reflns_limit_l_min -13
_diffrn_reflns_number 5492
_diffrn_reflns_theta_full 25.00
_diffrn_reflns_theta_max 25.00
_diffrn_reflns_theta_min 1.96
_exptl_absorpt_coefficient_mu 0.083
_exptl_absorpt_correction_T_max 0.9877
_exptl_absorpt_correction_T_min 0.9653
_exptl_absorpt_correction_type empirical
_exptl_absorpt_process_details abscor
_exptl_crystal_colour colorless
_exptl_crystal_density_diffrn 1.299
_exptl_crystal_density_method 'not measured'
_exptl_crystal_description 'thin plate'
_exptl_crystal_F_000 360
_exptl_crystal_size_max 0.43
_exptl_crystal_size_mid 0.42
_exptl_crystal_size_min 0.15
_refine_diff_density_max 0.217
_refine_diff_density_min -0.261
_refine_diff_density_rms 0.074
_refine_ls_extinction_method none
_refine_ls_goodness_of_fit_ref 1.359
_refine_ls_hydrogen_treatment constr
_refine_ls_matrix_type full
_refine_ls_number_parameters 235
_refine_ls_number_reflns 3082
_refine_ls_number_restraints 0
_refine_ls_restrained_S_all 1.359
_refine_ls_R_factor_all 0.0720
_refine_ls_R_factor_gt 0.0560
_refine_ls_shift/su_max 0.000
_refine_ls_shift/su_mean 0.000
_refine_ls_structure_factor_coef Fsqd
_refine_ls_weighting_details 'calc w=1/[\s^2^(Fo^2^)+(0.0702P)^2^+0.0000P] where P=(Fo^2^+2Fc^2^)/3'
_refine_ls_weighting_scheme calc
_refine_ls_wR_factor_gt 0.1337
_refine_ls_wR_factor_ref 0.1451
_reflns_number_gt 2644
_reflns_number_total 3082
_reflns_threshold_expression >2sigma(I)
_cod_data_source_file ol101607z_si_001.cif
_cod_data_source_block a
_cod_original_cell_volume 873.0(3)
_cod_original_sg_symbol_H-M P-1
_cod_database_code 1503169

loop_
_symmetry_equiv_pos_as_xyz
'x, y, z'
'-x, -y, -z'

loop_
_atom_site_label
_atom_site_type_symbol
_atom_site_fract_x
_atom_site_fract_y
_atom_site_fract_z
_atom_site_U_iso_or_equiv
_atom_site_adp_type
_atom_site_occupancy
_atom_site_symmetry_multiplicity
_atom_site_calc_flag
_atom_site_refinement_flags
O1 O 0.40033(18) 0.16133(14) 0.61578(13) 0.0292(4) Uani 1 1 d .
O2 O 0.53939(19) -0.00086(14) 0.23510(13) 0.0316(4) Uani 1 1 d .
H2A H 0.5562 -0.0515 0.2735 0.047 Uiso 1 1 calc R
N1 N 0.4154(2) 0.13156(16) 0.40595(16) 0.0235(4) Uani 1 1 d .
C2 C 0.6744(2) 0.20596(19) 0.54333(19) 0.0226(4) Uani 1 1 d .
C18 C 0.7968(3) 0.25051(19) 0.66513(19) 0.0245(5) Uani 1 1 d .
C12 C 0.5252(2) 0.2263(2) 0.25111(19) 0.0249(5) Uani 1 1 d .
C1 C 0.4830(3) 0.16593(19) 0.53078(19) 0.0233(4) Uani 1 1 d .
C23 C 0.7454(3) 0.2971(2) 0.78407(19) 0.0291(5) Uani 1 1 d .
H23A H 0.6325 0.3050 0.7881 0.035 Uiso 1 1 calc R
C3 C 0.7081(3) 0.1871(2) 0.4261(2) 0.0257(5) Uani 1 1 d .
H3A H 0.8180 0.2047 0.4083 0.031 Uiso 1 1 calc R
C4 C 0.5475(3) 0.1337(2) 0.32508(19) 0.0246(5) Uani 1 1 d .
C5 C 0.2344(3) 0.0749(2) 0.3513(2) 0.0273(5) Uani 1 1 d .
H5A H 0.1774 0.0499 0.4139 0.033 Uiso 1 1 calc R
H5B H 0.2235 -0.0092 0.2762 0.033 Uiso 1 1 calc R
C7 C 0.0272(3) 0.1206(2) 0.1974(2) 0.0339(5) Uani 1 1 d .
H7A H 0.0069 0.0274 0.1445 0.041 Uiso 1 1 calc R
C6 C 0.1431(2) 0.1712(2) 0.31217(19) 0.0246(5) Uani 1 1 d .
C22 C 0.8604(3) 0.3320(2) 0.8967(2) 0.0362(5) Uani 1 1 d .
H22A H 0.8242 0.3635 0.9757 0.043 Uiso 1 1 calc R
C19 C 0.9678(3) 0.2418(2) 0.6625(2) 0.0288(5) Uani 1 1 d .
H19A H 1.0053 0.2127 0.5838 0.035 Uiso 1 1 calc R
C11 C 0.1694(3) 0.3098(2) 0.3906(2) 0.0310(5) Uani 1 1 d .
H11A H 0.2440 0.3449 0.4692 0.037 Uiso 1 1 calc R
C9 C -0.0287(3) 0.3456(3) 0.2379(2) 0.0402(6) Uani 1 1 d .
H9A H -0.0850 0.4042 0.2127 0.048 Uiso 1 1 calc R
C20 C 1.0817(3) 0.2757(2) 0.7746(2) 0.0353(5) Uani 1 1 d .
H20A H 1.1949 0.2687 0.7709 0.042 Uiso 1 1 calc R
C10 C 0.0846(3) 0.3968(2) 0.3524(2) 0.0369(6) Uani 1 1 d .
H10A H 0.1048 0.4902 0.4046 0.044 Uiso 1 1 calc R
C17 C 0.5619(3) 0.3688(2) 0.3175(2) 0.0317(5) Uani 1 1 d .
H17A H 0.6029 0.4062 0.4058 0.038 Uiso 1 1 calc R
C16 C 0.5376(3) 0.4552(2) 0.2529(2) 0.0380(6) Uani 1 1 d .
H16A H 0.5625 0.5505 0.2977 0.046 Uiso 1 1 calc R
C13 C 0.4638(3) 0.1721(2) 0.1204(2) 0.0342(5) Uani 1 1 d .
H13A H 0.4382 0.0767 0.0753 0.041 Uiso 1 1 calc R
C8 C -0.0588(3) 0.2069(3) 0.1604(2) 0.0410(6) Uani 1 1 d .
H8A H -0.1367 0.1716 0.0835 0.049 Uiso 1 1 calc R
C15 C 0.4767(3) 0.3999(3) 0.1225(2) 0.0433(6) Uani 1 1 d .
H15A H 0.4602 0.4580 0.0792 0.052 Uiso 1 1 calc R
C21 C 1.0288(3) 0.3203(2) 0.8927(2) 0.0373(6) Uani 1 1 d .
H21A H 1.1053 0.3421 0.9684 0.045 Uiso 1 1 calc R
C14 C 0.4400(3) 0.2588(3) 0.0558(2) 0.0452(6) Uani 1 1 d .
H14A H 0.3994 0.2217 -0.0325 0.054 Uiso 1 1 calc R

loop_
_atom_site_aniso_label
_atom_site_aniso_U_11
_atom_site_aniso_U_22
_atom_site_aniso_U_33
_atom_site_aniso_U_23
_atom_site_aniso_U_13
_atom_site_aniso_U_12
O1 0.0307(8) 0.0307(8) 0.0313(8) 0.0151(6) 0.0099(6) 0.0099(6)
O2 0.0440(9) 0.0223(8) 0.0305(9) 0.0101(6) 0.0068(7) 0.0123(6)
N1 0.0241(9) 0.0217(8) 0.0270(10) 0.0120(7) 0.0028(7) 0.0059(6)
C2 0.0268(10) 0.0162(9) 0.0269(11) 0.0095(8) 0.0048(8) 0.0073(7)
C18 0.0296(11) 0.0169(10) 0.0283(11) 0.0112(8) 0.0037(8) 0.0038(8)
C12 0.0227(10) 0.0289(11) 0.0281(12) 0.0145(9) 0.0072(8) 0.0085(8)
C1 0.0301(11) 0.0158(10) 0.0293(12) 0.0125(8) 0.0075(9) 0.0092(8)
C23 0.0315(11) 0.0260(11) 0.0301(12) 0.0097(9) 0.0052(9) 0.0098(9)
C3 0.0240(10) 0.0240(10) 0.0324(12) 0.0131(8) 0.0060(8) 0.0083(8)
C4 0.0275(11) 0.0218(10) 0.0252(11) 0.0090(8) 0.0057(8) 0.0068(8)
C5 0.0261(11) 0.0223(10) 0.0334(12) 0.0124(9) 0.0027(9) 0.0023(8)
C7 0.0306(12) 0.0373(13) 0.0331(13) 0.0118(10) 0.0053(9) 0.0096(9)
C6 0.0208(10) 0.0279(11) 0.0284(11) 0.0144(8) 0.0062(8) 0.0045(8)
C22 0.0447(14) 0.0342(13) 0.0275(12) 0.0086(9) 0.0048(10) 0.0110(10)
C19 0.0284(11) 0.0284(11) 0.0303(12) 0.0136(9) 0.0052(9) 0.0023(8)
C11 0.0285(11) 0.0293(11) 0.0344(12) 0.0134(9) 0.0008(9) 0.0040(9)
C9 0.0378(13) 0.0552(16) 0.0501(16) 0.0368(13) 0.0176(11) 0.0259(11)
C20 0.0287(12) 0.0361(13) 0.0409(14) 0.0173(11) 0.0004(10) 0.0041(9)
C10 0.0389(13) 0.0277(12) 0.0548(15) 0.0227(11) 0.0179(11) 0.0139(9)
C17 0.0335(12) 0.0276(11) 0.0342(12) 0.0136(9) 0.0021(9) 0.0051(9)
C16 0.0403(13) 0.0307(12) 0.0500(16) 0.0226(11) 0.0097(11) 0.0088(10)
C13 0.0402(13) 0.0338(12) 0.0317(13) 0.0120(9) 0.0098(10) 0.0156(10)
C8 0.0347(13) 0.0614(17) 0.0358(14) 0.0258(12) 0.0050(10) 0.0185(11)
C15 0.0560(16) 0.0496(15) 0.0469(16) 0.0357(13) 0.0210(12) 0.0254(12)
C21 0.0367(13) 0.0372(13) 0.0302(13) 0.0113(10) -0.0107(10) 0.0013(10)
C14 0.0603(16) 0.0576(16) 0.0294(13) 0.0222(11) 0.0128(11) 0.0287(13)

loop_
_atom_type_symbol
_atom_type_description
_atom_type_scat_dispersion_real
_atom_type_scat_dispersion_imag
_atom_type_scat_source
C C 0.0033 0.0016 'International Tables Vol C Tables 4.2.6.8 and 6.1.1.4'
H H 0.0000 0.0000 'International Tables Vol C Tables 4.2.6.8 and 6.1.1.4'
N N 0.0061 0.0033 'International Tables Vol C Tables 4.2.6.8 and 6.1.1.4'
O O 0.0106 0.0060 'International Tables Vol C Tables 4.2.6.8 and 6.1.1.4'

loop_
_geom_angle_atom_site_label_1
_geom_angle_atom_site_label_2
_geom_angle_atom_site_label_3
_geom_angle
C4 O2 H2A 109.5
C1 N1 C5 124.33(17)
C1 N1 C4 112.56(16)
C5 N1 C4 122.27(16)
C3 C2 C18 128.29(19)
C3 C2 C1 107.27(18)
C18 C2 C1 124.36(17)
C23 C18 C19 118.23(19)
C23 C18 C2 121.67(18)
C19 C18 C2 120.07(18)
C13 C12 C17 119.3(2)
C13 C12 C4 121.55(18)
C17 C12 C4 119.15(18)
O1 C1 N1 125.22(19)
O1 C1 C2 127.71(18)
N1 C1 C2 107.05(17)
C22 C23 C18 120.7(2)
C22 C23 H23A 119.6
C18 C23 H23A 119.6
C2 C3 C4 112.27(18)
C2 C3 H3A 123.9
C4 C3 H3A 123.9
O2 C4 N1 110.49(15)
O2 C4 C3 112.27(16)
N1 C4 C3 100.64(15)
O2 C4 C12 108.12(16)
N1 C4 C12 111.53(16)
C3 C4 C12 113.69(16)
N1 C5 C6 114.73(16)
N1 C5 H5A 108.6
C6 C5 H5A 108.6
N1 C5 H5B 108.6
C6 C5 H5B 108.6
H5A C5 H5B 107.6
C8 C7 C6 120.9(2)
C8 C7 H7A 119.5
C6 C7 H7A 119.5
C11 C6 C7 118.70(19)
C11 C6 C5 121.20(18)
C7 C6 C5 120.08(18)
C21 C22 C23 120.6(2)
C21 C22 H22A 119.7
C23 C22 H22A 119.7
C20 C19 C18 120.9(2)
C20 C19 H19A 119.5
C18 C19 H19A 119.5
C6 C11 C10 120.2(2)
C6 C11 H11A 119.9
C10 C11 H11A 119.9
C10 C9 C8 119.8(2)
C10 C9 H9A 120.1
C8 C9 H9A 120.1
C19 C20 C21 120.5(2)
C19 C20 H20A 119.8
C21 C20 H20A 119.8
C9 C10 C11 120.4(2)
C9 C10 H10A 119.8
C11 C10 H10A 119.8
C16 C17 C12 120.2(2)
C16 C17 H17A 119.9
C12 C17 H17A 119.9
C15 C16 C17 120.0(2)
C15 C16 H16A 120.0
C17 C16 H16A 120.0
C12 C13 C14 120.4(2)
C12 C13 H13A 119.8
C14 C13 H13A 119.8
C9 C8 C7 119.9(2)
C9 C8 H8A 120.0
C7 C8 H8A 120.0
C16 C15 C14 120.2(2)
C16 C15 H15A 119.9
C14 C15 H15A 119.9
C22 C21 C20 119.1(2)
C22 C21 H21A 120.5
C20 C21 H21A 120.5
C15 C14 C13 119.9(2)
C15 C14 H14A 120.0
C13 C14 H14A 120.0

loop_
_geom_bond_atom_site_label_1
_geom_bond_atom_site_label_2
_geom_bond_distance
O1 C1 1.233(2)
O2 C4 1.412(2)
O2 H2A 0.8200
N1 C1 1.351(3)
N1 C5 1.456(3)
N1 C4 1.473(3)
C2 C3 1.330(3)
C2 C18 1.478(3)
C2 C1 1.504(3)
C18 C23 1.388(3)
C18 C19 1.397(3)
C12 C13 1.380(3)
C12 C17 1.389(3)
C12 C4 1.519(3)
C23 C22 1.385(3)
C23 H23A 0.9300
C3 C4 1.510(3)
C3 H3A 0.9300
C5 C6 1.510(3)
C5 H5A 0.9700
C5 H5B 0.9700
C7 C8 1.383(3)
C7 C6 1.387(3)
C7 H7A 0.9300
C6 C11 1.386(3)
C22 C21 1.384(3)
C22 H22A 0.9300
C19 C20 1.377(3)
C19 H19A 0.9300
C11 C10 1.392(3)
C11 H11A 0.9300
C9 C10 1.374(4)
C9 C8 1.381(4)
C9 H9A 0.9300
C20 C21 1.385(3)
C20 H20A 0.9300
C10 H10A 0.9300
C17 C16 1.384(3)
C17 H17A 0.9300
C16 C15 1.376(3)
C16 H16A 0.9300
C13 C14 1.386(3)
C13 H13A 0.9300
C8 H8A 0.9300
C15 C14 1.377(4)
C15 H15A 0.9300
C21 H21A 0.9300
C14 H14A 0.9300

loop_
_cod_related_entry_id
_cod_related_entry_database
_cod_related_entry_code
1 ChemSpider 28417942
